data_7248677
loop_
_publ_author_name
'Breckell, Jaxon R.'
'Conte, Luke'
'Potts, Michael W.'
'Sawant, Pradnya S.'
'Butcher, Raymond J.'
'Vernekar, Beena K.'
'Richardson, Christopher'

_publ_section_title
;
 New diclofenac salts with the dense hydrogen bond donor
 propane-1,3-diaminium
;
_journal_issue 24
_journal_name_full CrystEngComm
_journal_page_first 3206
_journal_page_last 3216
_journal_paper_doi 10.1039/D4CE00397G
_journal_volume 26
_journal_year 2024
_chemical_formula_moiety '2(C14 H10 Cl2 N O2), C3 H12 N2, C3 H8 O'
_chemical_formula_sum 'C34 H40 Cl4 N4 O5'
_chemical_formula_weight 726.50
_space_group_crystal_system triclinic
_space_group_IT_number 2
_space_group_name_Hall '-P 1'
_space_group_name_H-M_alt 'P -1'
_atom_sites_solution_hydrogens mixed
_atom_sites_solution_primary dual
_audit_creation_date 2024-05-12
_audit_creation_method
;
Olex2 1.5
(compiled 2024.02.16 svn.r378c4104 for OlexSys, GUI svn.r6928)
;
_audit_update_record
;
2024-05-13 deposited with the CCDC.	2024-05-23 downloaded from the CCDC.
;
_cell_angle_alpha 88.206(3)
_cell_angle_beta 78.488(3)
_cell_angle_gamma 88.798(3)
_cell_formula_units_Z 2
_cell_length_a 9.4880(3)
_cell_length_b 9.7666(3)
_cell_length_c 18.9486(7)
_cell_measurement_reflns_used 7646
_cell_measurement_temperature 100(1)
_cell_measurement_theta_max 78.5580
_cell_measurement_theta_min 4.8780
_cell_volume 1719.52(10)
_computing_cell_refinement 'CrysAlisPro 1.171.42.49 (Rigaku OD, 2022)'
_computing_data_collection 'CrysAlisPro 1.171.42.49 (Rigaku OD, 2022)'
_computing_data_reduction 'CrysAlisPro 1.171.42.49 (Rigaku OD, 2022)'
_computing_molecular_graphics 'Olex2 1.5 (Dolomanov et al., 2009)'
_computing_publication_material 'Olex2 1.5 (Dolomanov et al., 2009)'
_computing_structure_refinement 'SHELXL 2017/1 (Sheldrick, 2015)'
_computing_structure_solution 'SHELXT 2014/5 (Sheldrick, 2014)'
_diffrn_ambient_temperature 100(1)
_diffrn_detector 'Hybrid Pixel Array Detector'
_diffrn_detector_area_resol_mean 10.0000
_diffrn_detector_type HyPix
_diffrn_measured_fraction_theta_full 0.971
_diffrn_measured_fraction_theta_max 0.908
_diffrn_measurement_details
;
List of Runs (angles in degrees, time in seconds):

  # Type    Start    End  Width  t~exp~   \w     \q     \k     \f   Frames
#--------------------------------------------------------------------------
  1  \w     40.00  76.00   0.50    0.69    --  109.94-126.00-150.00   72
  2  \w     83.00 108.00   0.50    0.69    --  109.94-126.00-150.00   50
  3  \w     38.00  90.00   0.50    0.17    --   46.83-126.00 -30.00  104
  4  \w     42.00  81.00   0.50    0.17    --   46.83-110.00 -17.00   78
  5  \w     77.00 105.00   0.50    0.69    --  109.94 -95.00 120.00   56
  6  \w     38.00  69.00   0.50    0.69    --  109.94 -95.00 120.00   62
  7  \w     58.00 105.00   0.50    0.69    --  109.94 -95.00  30.00   94
  8  \w     40.00  89.00   0.50    0.69    --  109.94 -95.00-150.00   98
  9  \w    106.00 133.00   0.50    0.69    --  109.94 -88.00 104.02   54
 10  \w     38.00  76.00   0.50    0.69    --  109.94 -30.00  90.00   76
 11  \w     80.00 117.00   0.50    0.69    --  109.94 -30.00  90.00   74
 12  \w     37.00 126.00   0.50    0.69    --  109.94 -77.00 -30.00  178
 13  \w     41.00 131.00   0.50    0.69    --  109.94 -77.00 -90.00  180
 14  \w     48.00 123.00   0.50    0.69    --  109.94 -45.00 -30.00  150
 15  \w     36.00  81.00   0.50    0.17    --   46.83  38.00 -30.00   90
 16  \w    123.00 166.00   0.50    0.69    --  109.94  77.00 150.00   86
 17  \w    104.00 152.00   0.50    0.69    --  109.94 110.00  77.00   96
 18  \w    110.00 164.00   0.50    0.69    --  109.94  77.00  30.00  108
 19  \w     95.00 134.00   0.50    0.69    --  109.94 126.00-120.00   78
 20  \w    138.00 177.00   0.50    0.69    --  109.94 126.00-120.00   78
 21  \w    -37.00  23.00   0.50    0.17    --  -46.83  57.00-150.00  120
 22  \w   -104.00 -21.00   0.50    0.69    --  -91.75  15.00 -60.00  166
 23  \w    -60.00  24.00   0.50    0.17    --  -46.83  38.00 120.00  168
 24  \w    -50.00 -16.00   0.50    0.69    --  -91.75  15.00  60.00   68
 25  \w    -95.00 -68.00   0.50    0.69    --  -91.75  15.00  60.00   54
 26  \w   -131.00 -82.00   0.50    0.69    --  -91.75-110.00 -17.00   98
 27  \w   -150.00-123.00   0.50    0.69    --  -91.75 -77.00 120.00   54
 28  \w   -139.00-112.00   0.50    0.69    --  -91.75 -77.00  90.00   54
 29  \w   -142.00-115.00   0.50    0.69    --  -91.75 -77.00   0.00   54
 30  \w   -162.00-113.00   0.50    0.69    --  -91.75 -77.00-150.00   98
 31  \w   -115.00 -51.00   0.50    0.17    --  -46.83 -38.00 -60.00  128
 32  \w    -66.00  -9.00   0.50    0.17    --  -46.83 110.00  77.00  114
 33  \w    -81.00 -55.00   0.50    0.69    --  -91.75 110.00  77.00   52
;
_diffrn_measurement_device 'four-circle diffractometer'
_diffrn_measurement_device_type 'XtaLAB Synergy, Dualflex, HyPix'
_diffrn_measurement_method '\w scans'
_diffrn_orient_matrix_type 'CrysAlisPro convention (1999,Acta A55,543-557)'
_diffrn_orient_matrix_UB_11 0.0584899000
_diffrn_orient_matrix_UB_12 -0.0100225000
_diffrn_orient_matrix_UB_13 0.0702391000
_diffrn_orient_matrix_UB_21 -0.1449609000
_diffrn_orient_matrix_UB_22 -0.0570700000
_diffrn_orient_matrix_UB_23 0.0403866000
_diffrn_orient_matrix_UB_31 0.0550375000
_diffrn_orient_matrix_UB_32 -0.1468126000
_diffrn_orient_matrix_UB_33 -0.0180249000
_diffrn_radiation_monochromator mirror
_diffrn_radiation_probe x-ray
_diffrn_radiation_type 'Cu K\a'
_diffrn_radiation_wavelength 1.54184
_diffrn_reflns_av_R_equivalents 0.0826
_diffrn_reflns_av_unetI/netI 0.0557
_diffrn_reflns_Laue_measured_fraction_full 0.971
_diffrn_reflns_Laue_measured_fraction_max 0.908
_diffrn_reflns_limit_h_max 12
_diffrn_reflns_limit_h_min -11
_diffrn_reflns_limit_k_max 12
_diffrn_reflns_limit_k_min -9
_diffrn_reflns_limit_l_max 23
_diffrn_reflns_limit_l_min -21
_diffrn_reflns_number 17521
_diffrn_reflns_point_group_measured_fraction_full 0.971
_diffrn_reflns_point_group_measured_fraction_max 0.908
_diffrn_reflns_theta_full 67.684
_diffrn_reflns_theta_max 78.525
_diffrn_reflns_theta_min 4.530
_diffrn_source 'micro-focus sealed X-ray tube'
_diffrn_source_type 'PhotonJet (Cu) X-ray Source'
_exptl_absorpt_coefficient_mu 3.519
_exptl_absorpt_correction_T_max 1.00000
_exptl_absorpt_correction_T_min 0.54346
_exptl_absorpt_correction_type multi-scan
_exptl_absorpt_process_details
;
CrysAlisPro 1.171.42.49 (Rigaku Oxford Diffraction, 2022)
Empirical absorption correction using spherical harmonics,
implemented in SCALE3 ABSPACK scaling algorithm.
;
_exptl_crystal_colour colourless
_exptl_crystal_colour_primary colourless
_exptl_crystal_density_diffrn 1.403
_exptl_crystal_description plate
_exptl_crystal_F_000 760
_exptl_crystal_recrystallization_method 'from isopropanol solution'
_exptl_crystal_size_max 0.36
_exptl_crystal_size_mid 0.09
_exptl_crystal_size_min 0.04
_refine_diff_density_max 0.718
_refine_diff_density_min -0.798
_refine_diff_density_rms 0.148
_refine_ls_extinction_method none
_refine_ls_goodness_of_fit_ref 1.083
_refine_ls_hydrogen_treatment mixed
_refine_ls_matrix_type full
_refine_ls_number_parameters 434
_refine_ls_number_reflns 6716
_refine_ls_number_restraints 1
_refine_ls_restrained_S_all 1.083
_refine_ls_R_factor_all 0.0916
_refine_ls_R_factor_gt 0.0770
_refine_ls_shift/su_max 0.000
_refine_ls_shift/su_mean 0.000
_refine_ls_structure_factor_coef Fsqd
_refine_ls_weighting_details 'w=1/[\s^2^(Fo^2^)+(0.1668P)^2^+3.1219P] where P=(Fo^2^+2Fc^2^)/3'
_refine_ls_weighting_scheme calc
_refine_ls_wR_factor_gt 0.2267
_refine_ls_wR_factor_ref 0.2583
_reflns_Friedel_coverage 0.000
_reflns_number_gt 5646
_reflns_number_total 6716
_reflns_threshold_expression 'I > 2\s(I)'
_twin_special_details
;
Component 2 rotated by -179.8527\% 
around [0.92 0.00 0.38] (reciprocal) or [1.00 -0.02 0.00] (direct)
Component 3 rotated by -176.2958\% 
around [0.95 0.02 0.31] (reciprocal) or [1.00 0.00 -0.02] (direct)
Component 4 rotated by 5.4397\% 
around [0.62 0.69 0.36] (reciprocal) or [0.68 0.73 0.02] (direct)
;
_cod_data_source_file d4ce00397g2.cif
_cod_data_source_block twincr_twin2_hklf4
_cod_depositor_comments 'Adding full bibliography for 7248675--7248680.cif.'
_cod_database_code 7248677
_shelx_shelxl_version_number 2017/1
_chemical_oxdiff_formula C35H40Cl4N3O5
_shelx_space_group_comment
;
The symmetry employed for this shelxl refinement is uniquely defined
by the following loop, which should always be used as a source of
symmetry information in preference to the above space-group names.
They are only intended as comments.
;
_shelx_estimated_absorpt_t_max 0.872
_shelx_estimated_absorpt_t_min 0.364
_olex2_refinement_description
;
1. Fixed Uiso
 At 1.2 times of:
  All C(H) groups, All C(H,H) groups, All N(H) groups, All N(H,H,H) groups
 At 1.5 times of:
  All C(H,H,H) groups, All O(H,H) groups
2. Restrained distances
 N1A-H1A
 0.88 with sigma of 0.01
3. Others
 Sof(H1IA)=1-FVAR(1)
 Sof(H1I)=FVAR(1)
4.a Ternary CH refined with riding coordinates:
 C2I(H2I)
4.b Secondary CH2 refined with riding coordinates:
 C13A(H13A,H13B), C13B(H13C,H13D), C2P(H2PA,H2PB), C3P(H3PA,H3PB), C4P(H4PA,
 H4PB)
4.c Aromatic/amide H refined with riding coordinates:
 C3A(H3A), C4A(H4A), C5A(H5A), C8A(H8A), C9A(H9A), C10A(H10A), C11A(H11A),
 N1B(H1B), C3B(H3B), C4B(H4B), C5B(H5B), C8B(H8B), C9B(H9B), C10B(H10B),
 C11B(H11B)
4.d Idealised Me refined as rotating group:
 C1I(H1IB,H1IC,H1ID), C3I(H3IA,H3IB,H3IC), N1P(H1PA,H1PB,H1PC), N5P(H5PA,H5PB,
 H5PC)
4.e Idealised tetrahedral OH refined as rotating group:
 O1I(H1I), O1I(H1IA)
;
_olex2_submission_special_instructions 'No special instructions were received'
_oxdiff_exptl_absorpt_empirical_details
;
Empirical correction (ABSPACK) includes:
- Absorption correction using spherical harmonics
- Frame scaling
;
_oxdiff_exptl_absorpt_empirical_full_max 4.034
_oxdiff_exptl_absorpt_empirical_full_min 0.516
_oxdiff_twin_integration_method simultaneous
_oxdiff_twin_items 4

loop_
_space_group_symop_operation_xyz
'x, y, z'
'-x, -y, -z'

loop_
_atom_site_label
_atom_site_type_symbol
_atom_site_fract_x
_atom_site_fract_y
_atom_site_fract_z
_atom_site_U_iso_or_equiv
_atom_site_adp_type
_atom_site_occupancy
_atom_site_site_symmetry_order
_atom_site_calc_flag
_atom_site_refinement_flags_posn
_atom_site_refinement_flags_adp
_atom_site_refinement_flags_occupancy
_atom_site_disorder_assembly
_atom_site_disorder_group
H1A H 0.937(5) 0.276(4) 0.7474(11) 0.013(10) Uiso 1 1 d D . . . .
Cl1A Cl 1.11641(12) 0.44344(12) 0.76838(6) 0.0374(3) Uani 1 1 d . . . . .
O1A O 0.8085(3) 0.2288(3) 0.86010(16) 0.0319(7) Uani 1 1 d . . . . .
N1A N 0.9176(4) 0.2755(4) 0.70403(19) 0.0287(7) Uani 1 1 d D . . . .
C1A C 1.0173(4) 0.3495(4) 0.6546(2) 0.0272(8) Uani 1 1 d . . . . .
Cl2A Cl 0.93186(11) 0.22180(10) 0.54418(5) 0.0295(3) Uani 1 1 d . . . . .
O2A O 0.7795(3) 0.0157(3) 0.90634(16) 0.0312(6) Uani 1 1 d . . . . .
C2A C 1.1168(5) 0.4341(4) 0.6762(2) 0.0292(9) Uani 1 1 d . . . . .
C3A C 1.2171(5) 0.5107(4) 0.6284(3) 0.0353(10) Uani 1 1 d . . . . .
H3A H 1.282063 0.567152 0.645907 0.042 Uiso 1 1 calc R U . . .
C4A C 1.2218(5) 0.5045(4) 0.5557(3) 0.0348(10) Uani 1 1 d . . . . .
H4A H 1.286717 0.560009 0.522763 0.042 Uiso 1 1 calc R U . . .
C5A C 1.1304(4) 0.4160(4) 0.5307(2) 0.0288(8) Uani 1 1 d . . . . .
H5A H 1.135390 0.408594 0.480372 0.035 Uiso 1 1 calc R U . . .
C6A C 1.0317(5) 0.3382(4) 0.5795(2) 0.0302(9) Uani 1 1 d . . . . .
C7A C 0.7716(5) 0.2623(4) 0.7009(2) 0.0273(8) Uani 1 1 d . . . . .
C8A C 0.7001(5) 0.3558(4) 0.6619(2) 0.0301(9) Uani 1 1 d . . . . .
H8A H 0.750937 0.431912 0.637528 0.036 Uiso 1 1 calc R U . . .
C9A C 0.5579(5) 0.3397(5) 0.6584(2) 0.0322(9) Uani 1 1 d . . . . .
H9A H 0.512238 0.402765 0.630628 0.039 Uiso 1 1 calc R U . . .
C10A C 0.4807(5) 0.2302(5) 0.6956(2) 0.0330(9) Uani 1 1 d . . . . .
H10A H 0.382480 0.218176 0.693687 0.040 Uiso 1 1 calc R U . . .
C11A C 0.5505(5) 0.1394(4) 0.7355(2) 0.0308(9) Uani 1 1 d . . . . .
H11A H 0.498052 0.065587 0.761332 0.037 Uiso 1 1 calc R U . . .
C12A C 0.6946(5) 0.1528(4) 0.7390(2) 0.0278(8) Uani 1 1 d . . . . .
C13A C 0.7663(5) 0.0510(4) 0.7829(2) 0.0290(9) Uani 1 1 d . . . . .
H13A H 0.861486 0.024943 0.754084 0.035 Uiso 1 1 calc R U . . .
H13B H 0.707578 -0.032691 0.791714 0.035 Uiso 1 1 calc R U . . .
C14A C 0.7872(4) 0.1024(4) 0.8548(2) 0.0276(8) Uani 1 1 d . . . . .
Cl1B Cl 0.80477(11) 0.03914(10) 0.23991(5) 0.0309(3) Uani 1 1 d . . . . .
O1B O 0.5551(3) 0.2034(3) 0.14968(16) 0.0312(7) Uani 1 1 d . . . . .
N1B N 0.5494(4) 0.2103(3) 0.30356(18) 0.0262(7) Uani 1 1 d . . . . .
H1B H 0.602585 0.247594 0.264595 0.031 Uiso 1 1 calc R U . . .
C1B C 0.6193(4) 0.1464(4) 0.3536(2) 0.0253(8) Uani 1 1 d . . . . .
Cl2B Cl 0.45731(10) 0.29414(10) 0.46199(5) 0.0291(3) Uani 1 1 d . . . . .
O2B O 0.5022(3) 0.3793(3) 0.08167(15) 0.0287(6) Uani 1 1 d . . . . .
C2B C 0.7393(4) 0.0585(4) 0.3315(2) 0.0267(8) Uani 1 1 d . . . . .
C3B C 0.8100(4) -0.0098(4) 0.3797(2) 0.0281(8) Uani 1 1 d . . . . .
H3B H 0.889887 -0.068393 0.362523 0.034 Uiso 1 1 calc R U . . .
C4B C 0.7640(5) 0.0076(4) 0.4528(2) 0.0281(8) Uani 1 1 d . . . . .
H4B H 0.808224 -0.042845 0.486425 0.034 Uiso 1 1 calc R U . . .
C5B C 0.6532(5) 0.0990(4) 0.4765(2) 0.0275(8) Uani 1 1 d . . . . .
H5B H 0.623298 0.113405 0.526688 0.033 Uiso 1 1 calc R U . . .
C6B C 0.5848(4) 0.1702(4) 0.4281(2) 0.0258(8) Uani 1 1 d . . . . .
C7B C 0.3975(4) 0.2194(4) 0.3112(2) 0.0246(8) Uani 1 1 d . . . . .
C8B C 0.3053(4) 0.1377(4) 0.3601(2) 0.0251(8) Uani 1 1 d . . . . .
H8B H 0.344061 0.071431 0.389056 0.030 Uiso 1 1 calc R U . . .
C9B C 0.1573(5) 0.1512(4) 0.3674(2) 0.0269(8) Uani 1 1 d . . . . .
H9B H 0.095454 0.094360 0.401133 0.032 Uiso 1 1 calc R U . . .
C10B C 0.0994(5) 0.2478(4) 0.3254(2) 0.0279(8) Uani 1 1 d . . . . .
H10B H -0.001873 0.259547 0.331170 0.033 Uiso 1 1 calc R U . . .
C11B C 0.1918(5) 0.3270(4) 0.2749(2) 0.0287(8) Uani 1 1 d . . . . .
H11B H 0.152318 0.392009 0.245606 0.034 Uiso 1 1 calc R U . . .
C12B C 0.3394(5) 0.3138(4) 0.2662(2) 0.0254(8) Uani 1 1 d . . . . .
C13B C 0.4375(5) 0.3988(4) 0.2095(2) 0.0271(8) Uani 1 1 d . . . . .
H13C H 0.516624 0.433626 0.230623 0.033 Uiso 1 1 calc R U . . .
H13D H 0.382410 0.478920 0.195521 0.033 Uiso 1 1 calc R U . . .
C14B C 0.5021(4) 0.3202(4) 0.1419(2) 0.0240(8) Uani 1 1 d . . . . .
O1I O 1.0042(4) 0.1563(3) 0.07453(17) 0.0326(7) Uani 1 1 d . . . . .
H1I H 1.071350 0.110258 0.087035 0.049 Uiso 0.78(11) 1 calc R U P A 1
H1IA H 0.971914 0.100148 0.108020 0.049 Uiso 0.22(11) 1 calc R U P A 2
C1I C 0.8909(5) 0.3748(5) 0.0712(3) 0.0391(10) Uani 1 1 d . . . . .
H1IB H 0.913401 0.368686 0.018658 0.059 Uiso 1 1 calc R U . . .
H1IC H 0.893137 0.470795 0.084477 0.059 Uiso 1 1 calc R U . . .
H1ID H 0.794857 0.338195 0.089951 0.059 Uiso 1 1 calc R U . . .
C2I C 1.0006(5) 0.2927(4) 0.1030(2) 0.0326(9) Uani 1 1 d . . . . .
H2I H 0.967873 0.286362 0.156561 0.039 Uiso 1 1 calc R U . . .
C3I C 1.1475(5) 0.3547(5) 0.0858(3) 0.0388(10) Uani 1 1 d . . . . .
H3IA H 1.214939 0.296437 0.106645 0.058 Uiso 1 1 calc R U . . .
H3IB H 1.143185 0.446119 0.106026 0.058 Uiso 1 1 calc R U . . .
H3IC H 1.180311 0.361867 0.033384 0.058 Uiso 1 1 calc R U . . .
N1P N 0.7474(4) 0.0511(3) 0.05156(19) 0.0288(7) Uani 1 1 d . . . . .
H1PA H 0.749431 0.058074 0.003373 0.035 Uiso 1 1 calc R U . . .
H1PB H 0.833066 0.078411 0.060594 0.035 Uiso 1 1 calc R U . . .
H1PC H 0.675320 0.105289 0.075309 0.035 Uiso 1 1 calc R U . . .
C2P C 0.7221(5) -0.0938(4) 0.0768(2) 0.0299(9) Uani 1 1 d . . . . .
H2PA H 0.713571 -0.100444 0.129678 0.036 Uiso 1 1 calc R U . . .
H2PB H 0.805097 -0.151526 0.054428 0.036 Uiso 1 1 calc R U . . .
C3P C 0.5854(4) -0.1462(4) 0.0570(2) 0.0275(8) Uani 1 1 d . . . . .
H3PA H 0.503447 -0.084660 0.076301 0.033 Uiso 1 1 calc R U . . .
H3PB H 0.596619 -0.146310 0.003914 0.033 Uiso 1 1 calc R U . . .
C4P C 0.5550(5) -0.2903(4) 0.0878(2) 0.0283(8) Uani 1 1 d . . . . .
H4PA H 0.641671 -0.348653 0.072794 0.034 Uiso 1 1 calc R U . . .
H4PB H 0.534343 -0.287770 0.141074 0.034 Uiso 1 1 calc R U . . .
N5P N 0.4319(4) -0.3517(3) 0.06381(18) 0.0277(7) Uani 1 1 d . . . . .
H5PA H 0.443668 -0.341842 0.015081 0.033 Uiso 1 1 calc R U . . .
H5PB H 0.348900 -0.308798 0.085029 0.033 Uiso 1 1 calc R U . . .
H5PC H 0.427464 -0.442389 0.076560 0.033 Uiso 1 1 calc R U . . .

loop_
_atom_site_aniso_label
_atom_site_aniso_U_11
_atom_site_aniso_U_22
_atom_site_aniso_U_33
_atom_site_aniso_U_23
_atom_site_aniso_U_13
_atom_site_aniso_U_12
Cl1A 0.0341(6) 0.0434(6) 0.0369(6) -0.0115(4) -0.0108(4) 0.0012(4)
O1A 0.0343(16) 0.0306(15) 0.0295(15) -0.0022(12) -0.0033(12) 0.0005(12)
N1A 0.0281(18) 0.0340(18) 0.0240(17) 0.0033(14) -0.0059(14) 0.0008(14)
C1A 0.026(2) 0.0229(17) 0.033(2) 0.0008(15) -0.0069(16) 0.0064(15)
Cl2A 0.0308(5) 0.0306(5) 0.0271(5) -0.0020(4) -0.0059(4) 0.0004(4)
O2A 0.0344(16) 0.0337(15) 0.0250(14) 0.0009(11) -0.0054(12) 0.0019(12)
C2A 0.027(2) 0.0266(19) 0.034(2) -0.0073(16) -0.0051(17) 0.0034(15)
C3A 0.028(2) 0.026(2) 0.051(3) -0.0004(18) -0.0063(19) 0.0016(16)
C4A 0.028(2) 0.0260(19) 0.048(3) 0.0067(18) -0.0013(18) 0.0028(16)
C5A 0.026(2) 0.0296(19) 0.030(2) 0.0001(16) -0.0035(16) 0.0044(15)
C6A 0.027(2) 0.0270(19) 0.036(2) 0.0061(16) -0.0062(17) 0.0033(15)
C7A 0.028(2) 0.0290(19) 0.0247(19) -0.0010(15) -0.0047(15) 0.0029(15)
C8A 0.032(2) 0.0280(19) 0.030(2) -0.0006(16) -0.0047(17) 0.0028(16)
C9A 0.034(2) 0.032(2) 0.031(2) -0.0008(16) -0.0082(17) 0.0064(17)
C10A 0.025(2) 0.038(2) 0.035(2) -0.0044(17) -0.0031(17) 0.0003(17)
C11A 0.036(2) 0.0275(19) 0.028(2) -0.0042(15) -0.0033(17) -0.0031(16)
C12A 0.030(2) 0.0271(19) 0.0247(19) -0.0034(15) -0.0028(16) 0.0023(16)
C13A 0.036(2) 0.0250(18) 0.026(2) -0.0014(15) -0.0071(17) -0.0001(16)
C14A 0.0237(19) 0.031(2) 0.028(2) -0.0019(16) -0.0049(15) 0.0024(15)
Cl1B 0.0290(5) 0.0386(5) 0.0244(5) -0.0018(4) -0.0036(4) 0.0037(4)
O1B 0.0403(17) 0.0258(14) 0.0254(14) 0.0016(11) -0.0026(12) 0.0085(12)
N1B 0.0272(17) 0.0300(16) 0.0212(16) 0.0030(12) -0.0052(13) -0.0018(13)
C1B 0.0205(18) 0.0266(18) 0.029(2) 0.0050(15) -0.0069(15) 0.0008(14)
Cl2B 0.0290(5) 0.0304(5) 0.0277(5) -0.0044(4) -0.0053(4) 0.0029(4)
O2B 0.0361(16) 0.0255(13) 0.0241(14) 0.0023(11) -0.0057(12) 0.0011(11)
C2B 0.0249(19) 0.0282(18) 0.0265(19) 0.0006(15) -0.0043(15) -0.0012(15)
C3B 0.0232(19) 0.0267(19) 0.035(2) 0.0003(16) -0.0072(16) 0.0007(15)
C4B 0.028(2) 0.0291(19) 0.028(2) 0.0038(15) -0.0080(16) -0.0006(15)
C5B 0.028(2) 0.031(2) 0.0239(19) -0.0014(15) -0.0056(15) -0.0047(15)
C6B 0.029(2) 0.0248(18) 0.0238(19) -0.0004(14) -0.0050(15) -0.0034(15)
C7B 0.027(2) 0.0251(18) 0.0219(18) -0.0005(14) -0.0060(15) 0.0029(15)
C8B 0.028(2) 0.0255(18) 0.0225(18) -0.0013(14) -0.0073(15) -0.0005(15)
C9B 0.028(2) 0.0303(19) 0.0224(18) -0.0039(15) -0.0050(15) -0.0009(15)
C10B 0.027(2) 0.0301(19) 0.027(2) -0.0057(15) -0.0070(16) 0.0023(15)
C11B 0.033(2) 0.0259(19) 0.027(2) -0.0003(15) -0.0088(16) 0.0072(16)
C12B 0.031(2) 0.0247(18) 0.0198(17) -0.0029(14) -0.0037(15) 0.0051(15)
C13B 0.034(2) 0.0210(17) 0.0247(19) 0.0010(14) -0.0035(16) 0.0038(15)
C14B 0.0240(18) 0.0234(17) 0.0245(19) -0.0011(14) -0.0042(15) -0.0015(14)
O1I 0.0321(16) 0.0302(15) 0.0374(17) -0.0044(12) -0.0108(13) 0.0011(12)
C1I 0.032(2) 0.032(2) 0.051(3) 0.0000(19) -0.004(2) 0.0054(18)
C2I 0.034(2) 0.029(2) 0.033(2) -0.0022(16) -0.0005(17) 0.0013(17)
C3I 0.035(2) 0.044(3) 0.038(2) -0.0042(19) -0.0074(19) -0.003(2)
N1P 0.0321(18) 0.0265(16) 0.0268(17) -0.0006(13) -0.0037(14) 0.0022(14)
C2P 0.035(2) 0.0234(19) 0.031(2) 0.0007(15) -0.0056(17) 0.0025(16)
C3P 0.028(2) 0.0253(19) 0.029(2) 0.0000(15) -0.0062(16) 0.0000(15)
C4P 0.032(2) 0.0258(19) 0.027(2) 0.0004(15) -0.0062(16) -0.0001(15)
N5P 0.0352(19) 0.0230(15) 0.0232(16) -0.0001(12) -0.0020(14) -0.0017(13)

loop_
_atom_type_symbol
_atom_type_description
_atom_type_scat_dispersion_real
_atom_type_scat_dispersion_imag
_atom_type_scat_source
C C 0.0181 0.0091 'International Tables Vol C Tables 4.2.6.8 and 6.1.1.4'
H H 0.0000 0.0000 'International Tables Vol C Tables 4.2.6.8 and 6.1.1.4'
Cl Cl 0.3639 0.7018 'International Tables Vol C Tables 4.2.6.8 and 6.1.1.4'
N N 0.0311 0.0180 'International Tables Vol C Tables 4.2.6.8 and 6.1.1.4'
O O 0.0492 0.0322 'International Tables Vol C Tables 4.2.6.8 and 6.1.1.4'

loop_
_geom_angle_atom_site_label_1
_geom_angle_atom_site_label_2
_geom_angle_atom_site_label_3
_geom_angle
_geom_angle_site_symmetry_1
_geom_angle_site_symmetry_3
_geom_angle_publ_flag
C1A N1A H1A 112(3) . . ?
C1A N1A C7A 125.0(3) . . ?
C7A N1A H1A 116(3) . . ?
N1A C1A C2A 121.8(4) . . ?
N1A C1A C6A 122.8(4) . . ?
C2A C1A C6A 115.3(4) . . ?
C1A C2A Cl1A 118.4(3) . . ?
C3A C2A Cl1A 118.1(3) . . ?
C3A C2A C1A 123.5(4) . . ?
C2A C3A H3A 120.1 . . ?
C4A C3A C2A 119.7(4) . . ?
C4A C3A H3A 120.1 . . ?
C3A C4A H4A 120.3 . . ?
C3A C4A C5A 119.4(4) . . ?
C5A C4A H4A 120.3 . . ?
C4A C5A H5A 120.0 . . ?
C4A C5A C6A 120.1(4) . . ?
C6A C5A H5A 120.0 . . ?
C1A C6A Cl2A 120.9(3) . . ?
C5A C6A C1A 121.8(4) . . ?
C5A C6A Cl2A 117.2(3) . . ?
C8A C7A N1A 122.2(4) . . ?
C12A C7A N1A 118.7(4) . . ?
C12A C7A C8A 119.1(4) . . ?
C7A C8A H8A 119.3 . . ?
C9A C8A C7A 121.4(4) . . ?
C9A C8A H8A 119.3 . . ?
C8A C9A H9A 120.1 . . ?
C8A C9A C10A 119.9(4) . . ?
C10A C9A H9A 120.1 . . ?
C9A C10A H10A 120.6 . . ?
C11A C10A C9A 118.7(4) . . ?
C11A C10A H10A 120.6 . . ?
C10A C11A H11A 118.9 . . ?
C10A C11A C12A 122.2(4) . . ?
C12A C11A H11A 118.9 . . ?
C7A C12A C13A 121.0(4) . . ?
C11A C12A C7A 118.7(4) . . ?
C11A C12A C13A 120.4(4) . . ?
C12A C13A H13A 108.6 . . ?
C12A C13A H13B 108.6 . . ?
C12A C13A C14A 114.7(3) . . ?
H13A C13A H13B 107.6 . . ?
C14A C13A H13A 108.6 . . ?
C14A C13A H13B 108.6 . . ?
O1A C14A C13A 118.5(4) . . ?
O2A C14A O1A 124.0(4) . . ?
O2A C14A C13A 117.4(4) . . ?
C1B N1B H1B 117.9 . . ?
C1B N1B C7B 124.2(3) . . ?
C7B N1B H1B 117.9 . . ?
N1B C1B C2B 120.9(4) . . ?
N1B C1B C6B 123.8(4) . . ?
C6B C1B C2B 115.1(4) . . ?
C1B C2B Cl1B 118.8(3) . . ?
C3B C2B Cl1B 118.3(3) . . ?
C3B C2B C1B 122.8(4) . . ?
C2B C3B H3B 120.1 . . ?
C4B C3B C2B 119.7(4) . . ?
C4B C3B H3B 120.1 . . ?
C3B C4B H4B 120.3 . . ?
C5B C4B C3B 119.3(4) . . ?
C5B C4B H4B 120.3 . . ?
C4B C5B H5B 119.6 . . ?
C4B C5B C6B 120.9(4) . . ?
C6B C5B H5B 119.6 . . ?
C1B C6B Cl2B 120.6(3) . . ?
C5B C6B C1B 121.7(4) . . ?
C5B C6B Cl2B 117.7(3) . . ?
C8B C7B N1B 122.3(3) . . ?
C8B C7B C12B 119.3(4) . . ?
C12B C7B N1B 118.4(3) . . ?
C7B C8B H8B 119.5 . . ?
C7B C8B C9B 120.9(4) . . ?
C9B C8B H8B 119.5 . . ?
C8B C9B H9B 120.0 . . ?
C8B C9B C10B 120.1(4) . . ?
C10B C9B H9B 120.0 . . ?
C9B C10B H10B 120.5 . . ?
C11B C10B C9B 119.0(4) . . ?
C11B C10B H10B 120.5 . . ?
C10B C11B H11B 119.1 . . ?
C12B C11B C10B 121.8(4) . . ?
C12B C11B H11B 119.1 . . ?
C7B C12B C13B 120.4(4) . . ?
C11B C12B C7B 118.9(4) . . ?
C11B C12B C13B 120.7(4) . . ?
C12B C13B H13C 108.8 . . ?
C12B C13B H13D 108.8 . . ?
C12B C13B C14B 113.7(3) . . ?
H13C C13B H13D 107.7 . . ?
C14B C13B H13C 108.8 . . ?
C14B C13B H13D 108.8 . . ?
O1B C14B O2B 124.2(4) . . ?
O1B C14B C13B 118.2(3) . . ?
O2B C14B C13B 117.5(3) . . ?
C2I O1I H1I 109.5 . . ?
C2I O1I H1IA 109.5 . . ?
H1IB C1I H1IC 109.5 . . ?
H1IB C1I H1ID 109.5 . . ?
H1IC C1I H1ID 109.5 . . ?
C2I C1I H1IB 109.5 . . ?
C2I C1I H1IC 109.5 . . ?
C2I C1I H1ID 109.5 . . ?
O1I C2I C1I 106.7(4) . . ?
O1I C2I H2I 108.9 . . ?
O1I C2I C3I 110.7(4) . . ?
C1I C2I H2I 108.9 . . ?
C3I C2I C1I 112.8(4) . . ?
C3I C2I H2I 108.9 . . ?
C2I C3I H3IA 109.5 . . ?
C2I C3I H3IB 109.5 . . ?
C2I C3I H3IC 109.5 . . ?
H3IA C3I H3IB 109.5 . . ?
H3IA C3I H3IC 109.5 . . ?
H3IB C3I H3IC 109.5 . . ?
H1PA N1P H1PB 109.5 . . ?
H1PA N1P H1PC 109.5 . . ?
H1PB N1P H1PC 109.5 . . ?
C2P N1P H1PA 109.5 . . ?
C2P N1P H1PB 109.5 . . ?
C2P N1P H1PC 109.5 . . ?
N1P C2P H2PA 109.5 . . ?
N1P C2P H2PB 109.5 . . ?
N1P C2P C3P 110.7(3) . . ?
H2PA C2P H2PB 108.1 . . ?
C3P C2P H2PA 109.5 . . ?
C3P C2P H2PB 109.5 . . ?
C2P C3P H3PA 109.6 . . ?
C2P C3P H3PB 109.6 . . ?
H3PA C3P H3PB 108.2 . . ?
C4P C3P C2P 110.1(3) . . ?
C4P C3P H3PA 109.6 . . ?
C4P C3P H3PB 109.6 . . ?
C3P C4P H4PA 109.1 . . ?
C3P C4P H4PB 109.1 . . ?
H4PA C4P H4PB 107.9 . . ?
N5P C4P C3P 112.4(3) . . ?
N5P C4P H4PA 109.1 . . ?
N5P C4P H4PB 109.1 . . ?
C4P N5P H5PA 109.5 . . ?
C4P N5P H5PB 109.5 . . ?
C4P N5P H5PC 109.5 . . ?
H5PA N5P H5PB 109.5 . . ?
H5PA N5P H5PC 109.5 . . ?
H5PB N5P H5PC 109.5 . . ?

loop_
_geom_bond_atom_site_label_1
_geom_bond_atom_site_label_2
_geom_bond_distance
_geom_bond_site_symmetry_2
_geom_bond_publ_flag
Cl1A C2A 1.752(5) . ?
O1A C14A 1.265(5) . ?
N1A H1A 0.876(10) . ?
N1A C1A 1.389(5) . ?
N1A C7A 1.407(6) . ?
C1A C2A 1.396(6) . ?
C1A C6A 1.409(6) . ?
Cl2A C6A 1.727(5) . ?
O2A C14A 1.264(5) . ?
C2A C3A 1.389(6) . ?
C3A H3A 0.9500 . ?
C3A C4A 1.371(7) . ?
C4A H4A 0.9500 . ?
C4A C5A 1.395(7) . ?
C5A H5A 0.9500 . ?
C5A C6A 1.397(6) . ?
C7A C8A 1.404(6) . ?
C7A C12A 1.404(6) . ?
C8A H8A 0.9500 . ?
C8A C9A 1.377(6) . ?
C9A H9A 0.9500 . ?
C9A C10A 1.399(6) . ?
C10A H10A 0.9500 . ?
C10A C11A 1.389(6) . ?
C11A H11A 0.9500 . ?
C11A C12A 1.391(6) . ?
C12A C13A 1.513(6) . ?
C13A H13A 0.9900 . ?
C13A H13B 0.9900 . ?
C13A C14A 1.518(6) . ?
Cl1B C2B 1.738(4) . ?
O1B C14B 1.254(5) . ?
N1B H1B 0.8800 . ?
N1B C1B 1.388(5) . ?
N1B C7B 1.421(5) . ?
C1B C2B 1.414(6) . ?
C1B C6B 1.408(6) . ?
Cl2B C6B 1.737(4) . ?
O2B C14B 1.262(5) . ?
C2B C3B 1.384(6) . ?
C3B H3B 0.9500 . ?
C3B C4B 1.383(6) . ?
C4B H4B 0.9500 . ?
C4B C5B 1.378(6) . ?
C5B H5B 0.9500 . ?
C5B C6B 1.388(6) . ?
C7B C8B 1.386(6) . ?
C7B C12B 1.414(5) . ?
C8B H8B 0.9500 . ?
C8B C9B 1.388(6) . ?
C9B H9B 0.9500 . ?
C9B C10B 1.390(6) . ?
C10B H10B 0.9500 . ?
C10B C11B 1.389(6) . ?
C11B H11B 0.9500 . ?
C11B C12B 1.381(6) . ?
C12B C13B 1.512(5) . ?
C13B H13C 0.9900 . ?
C13B H13D 0.9900 . ?
C13B C14B 1.527(5) . ?
O1I H1I 0.8400 . ?
O1I H1IA 0.8400 . ?
O1I C2I 1.450(5) . ?
C1I H1IB 0.9800 . ?
C1I H1IC 0.9800 . ?
C1I H1ID 0.9800 . ?
C1I C2I 1.508(7) . ?
C2I H2I 1.0000 . ?
C2I C3I 1.503(6) . ?
C3I H3IA 0.9800 . ?
C3I H3IB 0.9800 . ?
C3I H3IC 0.9800 . ?
N1P H1PA 0.9100 . ?
N1P H1PB 0.9100 . ?
N1P H1PC 0.9100 . ?
N1P C2P 1.488(5) . ?
C2P H2PA 0.9900 . ?
C2P H2PB 0.9900 . ?
C2P C3P 1.523(6) . ?
C3P H3PA 0.9900 . ?
C3P H3PB 0.9900 . ?
C3P C4P 1.517(5) . ?
C4P H4PA 0.9900 . ?
C4P H4PB 0.9900 . ?
C4P N5P 1.479(6) . ?
N5P H5PA 0.9100 . ?
N5P H5PB 0.9100 . ?
N5P H5PC 0.9100 . ?

loop_
_geom_hbond_atom_site_label_D
_geom_hbond_atom_site_label_H
_geom_hbond_atom_site_label_A
_geom_hbond_distance_DH
_geom_hbond_distance_HA
_geom_hbond_distance_DA
_geom_hbond_angle_DHA
_geom_hbond_site_symmetry_A
_geom_hbond_publ_flag
O1I H1I O2A 0.84 1.88 2.698(4) 165.6 2_756 yes
N1P H1PA O2A 0.91 1.86 2.740(5) 161.3 1_554 yes
N1P H1PB O1I 0.91 1.88 2.782(5) 172.8 . yes
N1P H1PC O1B 0.91 1.90 2.776(5) 161.5 . yes
N5P H5PA O2B 0.91 1.85 2.723(5) 160.4 2_655 yes
N5P H5PB O1A 0.91 1.82 2.721(5) 171.5 2_656 yes
N5P H5PC O2B 0.91 1.87 2.724(4) 154.7 1_545 yes

loop_
_geom_torsion_atom_site_label_1
_geom_torsion_atom_site_label_2
_geom_torsion_atom_site_label_3
_geom_torsion_atom_site_label_4
_geom_torsion
_geom_torsion_site_symmetry_1
_geom_torsion_site_symmetry_2
_geom_torsion_site_symmetry_3
_geom_torsion_site_symmetry_4
_geom_torsion_publ_flag
Cl1A C2A C3A C4A 179.1(3) . . . . ?
N1A C1A C2A Cl1A 1.2(5) . . . . ?
N1A C1A C2A C3A -179.3(4) . . . . ?
N1A C1A C6A Cl2A -4.1(6) . . . . ?
N1A C1A C6A C5A 178.5(4) . . . . ?
N1A C7A C8A C9A 178.8(4) . . . . ?
N1A C7A C12A C11A -179.7(4) . . . . ?
N1A C7A C12A C13A 0.2(6) . . . . ?
C1A N1A C7A C8A -21.2(6) . . . . ?
C1A N1A C7A C12A 159.8(4) . . . . ?
C1A C2A C3A C4A -0.4(7) . . . . ?
C2A C1A C6A Cl2A 172.0(3) . . . . ?
C2A C1A C6A C5A -5.5(6) . . . . ?
C2A C3A C4A C5A -3.2(6) . . . . ?
C3A C4A C5A C6A 2.3(6) . . . . ?
C4A C5A C6A C1A 2.3(6) . . . . ?
C4A C5A C6A Cl2A -175.3(3) . . . . ?
C6A C1A C2A Cl1A -174.9(3) . . . . ?
C6A C1A C2A C3A 4.6(6) . . . . ?
C7A N1A C1A C2A 137.0(4) . . . . ?
C7A N1A C1A C6A -47.3(6) . . . . ?
C7A C8A C9A C10A 1.7(7) . . . . ?
C7A C12A C13A C14A 77.0(5) . . . . ?
C8A C7A C12A C11A 1.3(6) . . . . ?
C8A C7A C12A C13A -178.8(4) . . . . ?
C8A C9A C10A C11A -0.2(7) . . . . ?
C9A C10A C11A C12A -0.7(7) . . . . ?
C10A C11A C12A C7A 0.2(6) . . . . ?
C10A C11A C12A C13A -179.7(4) . . . . ?
C11A C12A C13A C14A -103.1(5) . . . . ?
C12A C7A C8A C9A -2.3(6) . . . . ?
C12A C13A C14A O1A -31.7(5) . . . . ?
C12A C13A C14A O2A 147.0(4) . . . . ?
Cl1B C2B C3B C4B 177.5(3) . . . . ?
N1B C1B C2B Cl1B 3.7(5) . . . . ?
N1B C1B C2B C3B -178.4(4) . . . . ?
N1B C1B C6B Cl2B -4.8(6) . . . . ?
N1B C1B C6B C5B 176.9(4) . . . . ?
N1B C7B C8B C9B 178.5(4) . . . . ?
N1B C7B C12B C11B -177.7(4) . . . . ?
N1B C7B C12B C13B 2.3(6) . . . . ?
C1B N1B C7B C8B -16.1(6) . . . . ?
C1B N1B C7B C12B 165.0(4) . . . . ?
C1B C2B C3B C4B -0.4(6) . . . . ?
C2B C1B C6B Cl2B 170.8(3) . . . . ?
C2B C1B C6B C5B -7.5(6) . . . . ?
C2B C3B C4B C5B -3.7(6) . . . . ?
C3B C4B C5B C6B 2.0(6) . . . . ?
C4B C5B C6B C1B 3.9(6) . . . . ?
C4B C5B C6B Cl2B -174.5(3) . . . . ?
C6B C1B C2B Cl1B -172.1(3) . . . . ?
C6B C1B C2B C3B 5.8(6) . . . . ?
C7B N1B C1B C2B 135.7(4) . . . . ?
C7B N1B C1B C6B -48.9(6) . . . . ?
C7B C8B C9B C10B -0.1(6) . . . . ?
C7B C12B C13B C14B 78.1(5) . . . . ?
C8B C7B C12B C11B 3.4(6) . . . . ?
C8B C7B C12B C13B -176.6(4) . . . . ?
C8B C9B C10B C11B 1.9(6) . . . . ?
C9B C10B C11B C12B -1.1(6) . . . . ?
C10B C11B C12B C7B -1.6(6) . . . . ?
C10B C11B C12B C13B 178.4(4) . . . . ?
C11B C12B C13B C14B -101.9(4) . . . . ?
C12B C7B C8B C9B -2.6(6) . . . . ?
C12B C13B C14B O1B -46.8(5) . . . . ?
C12B C13B C14B O2B 135.3(4) . . . . ?
N1P C2P C3P C4P -175.8(3) . . . . ?
C2P C3P C4P N5P -174.0(3) . . . . ?

loop_
_twin_individual_id
_twin_individual_mass_fraction_refined
_oxdiff_twin_reflns_isolated
_oxdiff_twin_reflns_overlapped
_twin_individual_twin_lattice_type
_twin_individual_twin_matrix_11
_twin_individual_twin_matrix_12
_twin_individual_twin_matrix_13
_twin_individual_twin_matrix_21
_twin_individual_twin_matrix_22
_twin_individual_twin_matrix_23
_twin_individual_twin_matrix_31
_twin_individual_twin_matrix_32
_twin_individual_twin_matrix_33
1 0.2879 13641 4642 ref 1.0000 0.0000 0.0000 0.0000 1.0000 0.0000 0.0000 0.0000 1.0000
2 0.4812 13950 3834 nmt 0.9970 -0.0380 0.0090 0.0029 -0.9991 0.0011 0.8279 -0.0207 -0.9963
3 0.1097 16351 2623 nmt 1.0118 0.0042 -0.0356 0.0408 -0.9995 0.0336 0.6651 -0.1228 -1.0073
4 0.1211 15491 3316 nmt 0.9839 -0.0040 0.0353 0.0197 0.9997 -0.0337 -0.1409 0.1228 1.0073
